data_7006110
loop_
_publ_author_name
'Clarke, Deborah A.'
'Miller, Philip W.'
'Long, Nicholas J.'
'White, Andrew J. P.'

_publ_section_title
;
 Steric control over the formation of cis and trans bis-chelated
 palladium(II) complexes using a new series of flexible N,P
 pyridyl-phosphine ligands.
;
_journal_issue 40
_journal_name_full 'Dalton transactions (Cambridge, England : 2003)'
_journal_page_first 4556
_journal_page_last 4564
_journal_paper_doi 10.1039/b709032c
_journal_year 2007
_chemical_formula_moiety 'C19 H31 Cl2 N2 P Pd, C H2 Cl2'
_chemical_formula_sum 'C20 H33 Cl4 N2 P Pd'
_chemical_formula_weight 580.65
_chemical_name_systematic
;
?
;
_space_group_IT_number 14
_symmetry_cell_setting monoclinic
_symmetry_space_group_name_Hall '-P 2yn'
_symmetry_space_group_name_H-M 'P 1 21/n 1'
_atom_sites_solution_hydrogens geom
_atom_sites_solution_primary direct
_atom_sites_solution_secondary difmap
_audit_creation_method SHELXL-97
_cell_angle_alpha 90.00
_cell_angle_beta 97.806(8)
_cell_angle_gamma 90.00
_cell_formula_units_Z 4
_cell_length_a 11.5230(13)
_cell_length_b 15.8628(19)
_cell_length_c 13.3819(12)
_cell_measurement_reflns_used 23736
_cell_measurement_temperature 173(2)
_cell_measurement_theta_max 32.0182
_cell_measurement_theta_min 3.7541
_cell_volume 2423.4(5)
_computing_cell_refinement
;
CrysAlis RED, Oxford Diffraction Ltd.,
Version 1.171.29.2 (release 20-01-2006 CrysAlis171 .NET)
(compiled Jan 20 2006,12:36:28)
;
_computing_data_collection
;
CrysAlis RED, Oxford Diffraction Ltd.,
Version 1.171.29.2 (release 20-01-2006 CrysAlis171 .NET)
(compiled Jan 20 2006,12:36:28)
;
_computing_data_reduction
;
CrysAlis RED, Oxford Diffraction Ltd.,
Version 1.171.29.2 (release 20-01-2006 CrysAlis171 .NET)
(compiled Jan 20 2006,12:36:28)
;
_computing_molecular_graphics 'Bruker SHELXTL'
_computing_publication_material 'Bruker SHELXTL'
_computing_structure_refinement 'SHELXL-97 (Sheldrick, 1997)'
_computing_structure_solution 'SHELXS-97 (Sheldrick, 1990)'
_diffrn_ambient_temperature 173(2)
_diffrn_detector_area_resol_mean 15.9863
_diffrn_measured_fraction_theta_full 0.939
_diffrn_measured_fraction_theta_max 0.939
_diffrn_measurement_device_type 'OD Xcalibur 3'
_diffrn_measurement_method 'phi and omega scans'
_diffrn_radiation_monochromator graphite
_diffrn_radiation_source 'Enhance (Mo) X-ray Source'
_diffrn_radiation_type MoK\a
_diffrn_radiation_wavelength 0.71073
_diffrn_reflns_av_R_equivalents 0.0277
_diffrn_reflns_av_sigmaI/netI 0.0232
_diffrn_reflns_limit_h_max 16
_diffrn_reflns_limit_h_min -14
_diffrn_reflns_limit_k_max 23
_diffrn_reflns_limit_k_min -23
_diffrn_reflns_limit_l_max 19
_diffrn_reflns_limit_l_min -19
_diffrn_reflns_number 39028
_diffrn_reflns_theta_full 32.06
_diffrn_reflns_theta_max 32.06
_diffrn_reflns_theta_min 3.79
_exptl_absorpt_coefficient_mu 1.283
_exptl_absorpt_correction_T_max 1.04984
_exptl_absorpt_correction_T_min 0.92687
_exptl_absorpt_correction_type multi-scan
_exptl_absorpt_process_details
;
CrysAlis RED, Oxford Diffraction Ltd.,
Version 1.171.29.2 (release 20-01-2006 CrysAlis171 .NET)
(compiled Jan 20 2006,12:36:28)
Empirical absorption correction using spherical harmonics,
implemented in SCALE3 ABSPACK scaling algorithm.
;
_exptl_crystal_colour Yellow
_exptl_crystal_density_diffrn 1.592
_exptl_crystal_density_method 'not measured'
_exptl_crystal_description blocks
_exptl_crystal_F_000 1184
_exptl_crystal_size_max 0.30
_exptl_crystal_size_mid 0.22
_exptl_crystal_size_min 0.09
_refine_diff_density_max 1.348
_refine_diff_density_min -0.986
_refine_diff_density_rms 0.099
_refine_ls_extinction_method none
_refine_ls_goodness_of_fit_ref 1.131
_refine_ls_hydrogen_treatment constr
_refine_ls_matrix_type full
_refine_ls_number_parameters 254
_refine_ls_number_reflns 7934
_refine_ls_number_restraints 0
_refine_ls_restrained_S_all 1.131
_refine_ls_R_factor_all 0.0474
_refine_ls_R_factor_gt 0.0344
_refine_ls_shift/su_max 0.002
_refine_ls_shift/su_mean 0.000
_refine_ls_structure_factor_coef Fsqd
_refine_ls_weighting_details 'calc w=1/[\s^2^(Fo^2^)+(0.0611P)^2^+0.0000P] where P=(Fo^2^+2Fc^2^)/3'
_refine_ls_weighting_scheme calc
_refine_ls_wR_factor_gt 0.0924
_refine_ls_wR_factor_ref 0.0963
_reflns_number_gt 6141
_reflns_number_total 7934
_reflns_threshold_expression >2sigma(I)
_cod_data_source_file b709032c.txt
_cod_data_source_block Compound_2
_cod_depositor_comments
;
The following automatic conversions were performed:
'_symmetry_cell_setting' value 'Monoclinic' changed to 'monoclinic'
according to '/home/saulius/struct/CIF-dictionaries/cif_core.dic'
dictionary named 'cif_core.dic' version 2.4.1 from 2010-06-29.

Automatic conversion script
Id: cif_fix_enum 1527 2010-12-29 10:47:43Z saulius 
;
_cod_original_sg_symbol_H-M P2(1)/n
_cod_database_code 7006110

loop_
_symmetry_equiv_pos_as_xyz
'x, y, z'
'-x+1/2, y+1/2, -z+1/2'
'-x, -y, -z'
'x-1/2, -y-1/2, z-1/2'

loop_
_atom_site_label
_atom_site_type_symbol
_atom_site_fract_x
_atom_site_fract_y
_atom_site_fract_z
_atom_site_U_iso_or_equiv
_atom_site_adp_type
_atom_site_occupancy
_atom_site_symmetry_multiplicity
_atom_site_calc_flag
_atom_site_refinement_flags
_atom_site_disorder_assembly
_atom_site_disorder_group
Pd Pd 0.539738(11) 0.218831(8) 0.412172(10) 0.02046(5) Uani 1 1 d . . .
Cl1 Cl 0.43513(4) 0.15565(3) 0.26229(3) 0.03054(11) Uani 1 1 d . . .
C1 C 0.72096(17) 0.20627(10) 0.61679(15) 0.0241(4) Uani 1 1 d . . .
H1A H 0.7899 0.1940 0.5824 0.029 Uiso 1 1 calc R . .
H1B H 0.7496 0.2285 0.6848 0.029 Uiso 1 1 calc R . .
Cl2 Cl 0.44040(5) 0.34273(3) 0.37563(4) 0.03895(13) Uani 1 1 d . . .
P P 0.63005(4) 0.28589(3) 0.54521(4) 0.01966(9) Uani 1 1 d . . .
N2 N 0.65512(14) 0.12807(9) 0.62653(11) 0.0237(3) Uani 1 1 d . . .
C3 C 0.64758(15) 0.07366(10) 0.54609(14) 0.0211(3) Uani 1 1 d . . .
N4 N 0.63057(13) 0.10628(9) 0.45124(11) 0.0218(3) Uani 1 1 d . . .
C5 C 0.64280(16) 0.05410(12) 0.37331(15) 0.0269(4) Uani 1 1 d . . .
H5A H 0.6386 0.0777 0.3077 0.032 Uiso 1 1 calc R . .
C6 C 0.66100(18) -0.03119(13) 0.38429(16) 0.0330(4) Uani 1 1 d . . .
H6A H 0.6706 -0.0655 0.3278 0.040 Uiso 1 1 calc R . .
C7 C 0.66504(19) -0.06579(12) 0.47956(18) 0.0338(5) Uani 1 1 d . . .
H7A H 0.6716 -0.1251 0.4885 0.041 Uiso 1 1 calc R . .
C8 C 0.65953(17) -0.01418(11) 0.56111(16) 0.0278(4) Uani 1 1 d . . .
H8A H 0.6637 -0.0373 0.6270 0.033 Uiso 1 1 calc R . .
C9 C 0.6643(2) 0.09327(13) 0.72858(14) 0.0323(4) Uani 1 1 d . . .
H9A H 0.5994 0.0540 0.7327 0.048 Uiso 1 1 calc R . .
H9B H 0.6607 0.1392 0.7771 0.048 Uiso 1 1 calc R . .
H9C H 0.7389 0.0633 0.7443 0.048 Uiso 1 1 calc R . .
C10 C 0.73675(15) 0.36635(11) 0.51904(14) 0.0222(3) Uani 1 1 d . . .
H10A H 0.7999 0.3670 0.5782 0.027 Uiso 1 1 calc R . .
C11 C 0.79503(17) 0.34074(12) 0.42637(15) 0.0280(4) Uani 1 1 d . . .
H11A H 0.8288 0.2835 0.4369 0.034 Uiso 1 1 calc R . .
H11B H 0.7352 0.3391 0.3659 0.034 Uiso 1 1 calc R . .
C12 C 0.89099(19) 0.40264(14) 0.40918(18) 0.0356(5) Uani 1 1 d . . .
H12A H 0.9239 0.3868 0.3472 0.043 Uiso 1 1 calc R . .
H12B H 0.9549 0.3997 0.4666 0.043 Uiso 1 1 calc R . .
C13 C 0.8442(2) 0.49261(14) 0.39877(17) 0.0360(5) Uani 1 1 d . . .
H13A H 0.9093 0.5318 0.3914 0.043 Uiso 1 1 calc R . .
H13B H 0.7859 0.4971 0.3374 0.043 Uiso 1 1 calc R . .
C14 C 0.7873(2) 0.51733(12) 0.49078(16) 0.0334(4) Uani 1 1 d . . .
H14A H 0.7554 0.5752 0.4817 0.040 Uiso 1 1 calc R . .
H14B H 0.8471 0.5171 0.5514 0.040 Uiso 1 1 calc R . .
C15 C 0.68886(18) 0.45648(11) 0.50639(16) 0.0281(4) Uani 1 1 d . . .
H15A H 0.6267 0.4590 0.4476 0.034 Uiso 1 1 calc R . .
H15B H 0.6541 0.4730 0.5672 0.034 Uiso 1 1 calc R . .
C16 C 0.53716(16) 0.33352(11) 0.63064(14) 0.0232(3) Uani 1 1 d . . .
H16A H 0.5005 0.3847 0.5960 0.028 Uiso 1 1 calc R . .
C17 C 0.60843(17) 0.36338(13) 0.72965(15) 0.0287(4) Uani 1 1 d . . .
H17A H 0.6442 0.3142 0.7676 0.034 Uiso 1 1 calc R . .
H17B H 0.6723 0.4011 0.7146 0.034 Uiso 1 1 calc R . .
C18 C 0.52926(19) 0.41031(14) 0.79355(16) 0.0352(5) Uani 1 1 d . . .
H18A H 0.5756 0.4284 0.8577 0.042 Uiso 1 1 calc R . .
H18B H 0.4974 0.4614 0.7572 0.042 Uiso 1 1 calc R . .
C19 C 0.42866(19) 0.35425(16) 0.81602(17) 0.0373(5) Uani 1 1 d . . .
H19A H 0.3761 0.3869 0.8542 0.045 Uiso 1 1 calc R . .
H19B H 0.4603 0.3063 0.8586 0.045 Uiso 1 1 calc R . .
C20 C 0.35874(18) 0.32060(15) 0.71921(16) 0.0348(5) Uani 1 1 d . . .
H20A H 0.3183 0.3681 0.6811 0.042 Uiso 1 1 calc R . .
H20B H 0.2982 0.2810 0.7367 0.042 Uiso 1 1 calc R . .
C21 C 0.43645(17) 0.27543(12) 0.65251(16) 0.0281(4) Uani 1 1 d . . .
H21A H 0.3891 0.2588 0.5882 0.034 Uiso 1 1 calc R . .
H21B H 0.4691 0.2236 0.6868 0.034 Uiso 1 1 calc R . .
C30 C 0.5733(3) 0.31333(18) 1.1304(2) 0.0534(7) Uani 1 1 d . . .
H30A H 0.5189 0.2818 1.1678 0.064 Uiso 1 1 calc R . .
H30B H 0.6421 0.3299 1.1790 0.064 Uiso 1 1 calc R . .
Cl3 Cl 0.61976(7) 0.24716(4) 1.03721(6) 0.0642(2) Uani 1 1 d . . .
Cl4 Cl 0.50344(7) 0.40376(4) 1.07801(5) 0.05589(17) Uani 1 1 d . . .

loop_
_atom_site_aniso_label
_atom_site_aniso_U_11
_atom_site_aniso_U_22
_atom_site_aniso_U_33
_atom_site_aniso_U_23
_atom_site_aniso_U_13
_atom_site_aniso_U_12
Pd 0.02234(8) 0.02044(8) 0.01748(8) 0.00032(5) -0.00129(5) 0.00038(4)
Cl1 0.0362(2) 0.0298(2) 0.0225(2) 0.00158(17) -0.00761(18) -0.00567(18)
C1 0.0254(9) 0.0212(8) 0.0236(9) -0.0004(6) -0.0035(7) -0.0009(6)
Cl2 0.0464(3) 0.0311(2) 0.0346(3) -0.0016(2) -0.0112(2) 0.0151(2)
P 0.0222(2) 0.01800(19) 0.0182(2) -0.00082(15) 0.00059(16) 0.00064(15)
N2 0.0314(8) 0.0210(7) 0.0180(7) 0.0022(5) 0.0002(6) -0.0011(6)
C3 0.0185(7) 0.0202(7) 0.0243(9) 0.0016(6) 0.0016(6) -0.0008(6)
N4 0.0232(7) 0.0222(7) 0.0198(7) 0.0001(5) 0.0022(5) -0.0003(5)
C5 0.0271(9) 0.0290(9) 0.0248(9) -0.0047(7) 0.0041(7) 0.0014(7)
C6 0.0360(11) 0.0286(9) 0.0338(11) -0.0094(8) 0.0025(9) 0.0052(8)
C7 0.0375(11) 0.0212(8) 0.0418(12) -0.0033(8) 0.0021(9) 0.0008(8)
C8 0.0306(9) 0.0209(8) 0.0314(10) 0.0040(7) 0.0014(8) -0.0009(7)
C9 0.0455(12) 0.0306(9) 0.0196(9) 0.0042(7) 0.0002(8) 0.0012(9)
C10 0.0246(8) 0.0212(8) 0.0210(8) 0.0004(6) 0.0036(6) 0.0011(6)
C11 0.0324(10) 0.0284(9) 0.0244(9) -0.0022(7) 0.0082(7) 0.0033(7)
C12 0.0350(11) 0.0387(11) 0.0354(11) 0.0019(9) 0.0136(9) -0.0013(9)
C13 0.0447(12) 0.0339(10) 0.0313(11) 0.0068(8) 0.0119(9) -0.0058(9)
C14 0.0455(12) 0.0244(9) 0.0321(11) 0.0021(8) 0.0113(9) -0.0049(8)
C15 0.0349(10) 0.0203(8) 0.0304(10) -0.0001(7) 0.0095(8) 0.0015(7)
C16 0.0253(8) 0.0232(8) 0.0213(9) -0.0014(7) 0.0041(7) -0.0007(6)
C17 0.0291(9) 0.0341(10) 0.0235(9) -0.0051(7) 0.0051(7) -0.0056(8)
C18 0.0391(11) 0.0415(11) 0.0260(10) -0.0098(8) 0.0076(8) 0.0005(9)
C19 0.0286(10) 0.0587(14) 0.0258(10) -0.0022(9) 0.0079(8) 0.0029(9)
C20 0.0263(9) 0.0489(12) 0.0298(11) -0.0012(9) 0.0055(8) -0.0012(9)
C21 0.0241(9) 0.0316(9) 0.0286(10) -0.0025(8) 0.0038(7) -0.0030(7)
C30 0.0622(17) 0.0543(15) 0.0409(14) 0.0127(12) -0.0037(12) -0.0079(13)
Cl3 0.0662(4) 0.0439(3) 0.0735(5) -0.0075(3) -0.0233(4) 0.0127(3)
Cl4 0.0847(5) 0.0363(3) 0.0493(4) -0.0030(3) 0.0186(3) 0.0007(3)

loop_
_atom_type_symbol
_atom_type_description
_atom_type_scat_dispersion_real
_atom_type_scat_dispersion_imag
_atom_type_scat_source
C C 0.0033 0.0016 'International Tables Vol C Tables 4.2.6.8 and 6.1.1.4'
H H 0.0000 0.0000 'International Tables Vol C Tables 4.2.6.8 and 6.1.1.4'
N N 0.0061 0.0033 'International Tables Vol C Tables 4.2.6.8 and 6.1.1.4'
P P 0.1023 0.0942 'International Tables Vol C Tables 4.2.6.8 and 6.1.1.4'
Cl Cl 0.1484 0.1585 'International Tables Vol C Tables 4.2.6.8 and 6.1.1.4'
Pd Pd -0.9988 1.0072 'International Tables Vol C Tables 4.2.6.8 and 6.1.1.4'

loop_
_geom_angle_atom_site_label_1
_geom_angle_atom_site_label_2
_geom_angle_atom_site_label_3
_geom_angle
_geom_angle_site_symmetry_1
_geom_angle_site_symmetry_3
_geom_angle_publ_flag
N4 Pd P 92.55(4) . . ?
N4 Pd Cl2 177.91(4) . . ?
P Pd Cl2 85.759(19) . . ?
N4 Pd Cl1 91.70(4) . . ?
P Pd Cl1 175.700(17) . . ?
Cl2 Pd Cl1 90.013(19) . . ?
N2 C1 P 111.35(12) . . ?
C1 P C16 107.46(9) . . ?
C1 P C10 103.25(8) . . ?
C16 P C10 107.16(8) . . ?
C1 P Pd 105.27(6) . . ?
C16 P Pd 116.76(6) . . ?
C10 P Pd 115.77(6) . . ?
C3 N2 C9 118.90(15) . . ?
C3 N2 C1 116.07(15) . . ?
C9 N2 C1 115.38(15) . . ?
N4 C3 N2 118.57(15) . . ?
N4 C3 C8 120.48(17) . . ?
N2 C3 C8 120.93(17) . . ?
C5 N4 C3 118.00(15) . . ?
C5 N4 Pd 115.39(12) . . ?
C3 N4 Pd 124.03(12) . . ?
N4 C5 C6 123.38(19) . . ?
C5 C6 C7 118.35(19) . . ?
C8 C7 C6 119.79(18) . . ?
C7 C8 C3 119.31(19) . . ?
C15 C10 C11 110.26(15) . . ?
C15 C10 P 115.36(13) . . ?
C11 C10 P 110.21(12) . . ?
C12 C11 C10 110.89(16) . . ?
C11 C12 C13 111.28(17) . . ?
C14 C13 C12 110.66(17) . . ?
C13 C14 C15 110.97(17) . . ?
C14 C15 C10 109.99(16) . . ?
C17 C16 C21 110.42(15) . . ?
C17 C16 P 112.10(13) . . ?
C21 C16 P 113.01(12) . . ?
C18 C17 C16 110.09(16) . . ?
C19 C18 C17 110.78(18) . . ?
C18 C19 C20 111.40(18) . . ?
C19 C20 C21 112.12(17) . . ?
C20 C21 C16 110.32(16) . . ?
Cl4 C30 Cl3 111.84(15) . . ?

loop_
_geom_bond_atom_site_label_1
_geom_bond_atom_site_label_2
_geom_bond_distance
_geom_bond_site_symmetry_2
_geom_bond_publ_flag
Pd N4 2.0995(15) . ?
Pd P 2.2092(5) . ?
Pd Cl2 2.2935(5) . ?
Pd Cl1 2.4132(5) . ?
C1 N2 1.469(2) . ?
C1 P 1.8269(18) . ?
P C16 1.8320(19) . ?
P C10 1.8386(18) . ?
N2 C3 1.373(2) . ?
N2 C9 1.463(2) . ?
C3 N4 1.360(2) . ?
C3 C8 1.412(2) . ?
N4 C5 1.354(2) . ?
C5 C6 1.374(3) . ?
C6 C7 1.383(3) . ?
C7 C8 1.373(3) . ?
C10 C15 1.534(2) . ?
C10 C11 1.543(3) . ?
C11 C12 1.520(3) . ?
C12 C13 1.525(3) . ?
C13 C14 1.523(3) . ?
C14 C15 1.525(3) . ?
C16 C17 1.536(3) . ?
C16 C21 1.541(3) . ?
C17 C18 1.526(3) . ?
C18 C19 1.523(3) . ?
C19 C20 1.526(3) . ?
C20 C21 1.526(3) . ?
C30 Cl4 1.745(3) . ?
C30 Cl3 1.768(3) . ?
